data_7122392
loop_
_publ_author_name
'Li, Lei'
'Hong, Yu-Jian'
'Lin, Yun'
'Xiao, Wang-Chuan'
'Lin, Mei-Jin'

_publ_section_title
;
 An electron-deficient nanosized polycyclic aromatic hydrocarbon with
 enhanced anion-\p interactions.
;
_journal_issue 84
_journal_name_full 'Chemical communications (Cambridge, England)'
_journal_page_first 11941
_journal_page_last 11944
_journal_paper_doi 10.1039/c8cc06522e
_journal_volume 54
_journal_year 2018
_chemical_formula_moiety 'C H2 Cl2, C64 H57 N3 O6'
_chemical_formula_sum 'C65 H59 Cl2 N3 O6'
_chemical_formula_weight 1049.05
_space_group_crystal_system monoclinic
_space_group_IT_number 14
_space_group_name_Hall '-P 2ybc'
_space_group_name_H-M_alt 'P 1 21/c 1'
_symmetry_space_group_name_Hall '-P 2ybc'
_symmetry_space_group_name_H-M 'P 1 21/c 1'
_atom_sites_solution_hydrogens geom
_atom_sites_solution_primary direct
_audit_creation_date 2018-09-01
_audit_creation_method
;
Olex2 1.2-alpha
(compiled 2015.06.08 svn.r3188 for OlexSys, GUI svn.r5047)
;
_audit_update_record
;
2018-09-25 deposited with the CCDC.
2018-09-26 downloaded from the CCDC.
;
_cell_angle_alpha 90
_cell_angle_beta 107.05(3)
_cell_angle_gamma 90
_cell_formula_units_Z 4
_cell_length_a 22.793(5)
_cell_length_b 19.106(4)
_cell_length_c 14.475(3)
_cell_measurement_reflns_used 17479
_cell_measurement_temperature 293.1500
_cell_measurement_theta_max 27.7751
_cell_measurement_theta_min 3.5110
_cell_volume 6027(2)
_computing_cell_refinement 'CrystalClear (Rigaku Inc., 2007)'
_computing_data_collection 'CrystalClear (Rigaku Inc., 2007)'
_computing_data_reduction 'CrystalClear (Rigaku Inc., 2007)'
_computing_molecular_graphics 'Olex2 (Dolomanov et al., 2009)'
_computing_publication_material 'Olex2 (Dolomanov et al., 2009)'
_computing_structure_refinement 'ShelXL (Sheldrick, 2015)'
_computing_structure_solution 'ShelXT (Sheldrick, 2015)'
_diffrn_ambient_temperature 293.1500
_diffrn_detector_area_resol_mean 28.5714
_diffrn_measured_fraction_theta_full 0.996
_diffrn_measured_fraction_theta_max 0.958
_diffrn_measurement_details
;
scan:
    Number of images: 360
               Slice: -110.0000 - 70.0000
         Image width: 0.5000
            Exp time: 10.0000
       Rotation axis: Omega
               Omega: 0.0000
                 Chi: 45.0000
                 Phi: 0.0000
                 XTD: 45.2689
              2theta: -20.4625
scan:
    Number of images: 360
               Slice: -110.0000 - 70.0000
         Image width: 0.5000
            Exp time: 10.0000
       Rotation axis: Omega
               Omega: 0.0000
                 Chi: 45.0000
                 Phi: 90.0000
                 XTD: 45.2689
              2theta: -20.4625
;
_diffrn_measurement_device
;
Saturn724 (2x2 bin mode)
;
_diffrn_measurement_device_details
;
AFC11 (Right): Eulerian 3 circle
;
_diffrn_measurement_device_type 'Bruker P4'
_diffrn_measurement_method '\w scans'
_diffrn_orient_matrix_type d*Trek
_diffrn_orient_matrix_UB_11 0.0553
_diffrn_orient_matrix_UB_12 0.0457
_diffrn_orient_matrix_UB_13 0.0080
_diffrn_orient_matrix_UB_21 -0.0293
_diffrn_orient_matrix_UB_22 0.0388
_diffrn_orient_matrix_UB_23 -0.0190
_diffrn_orient_matrix_UB_31 -0.0033
_diffrn_orient_matrix_UB_32 0.0181
_diffrn_orient_matrix_UB_33 0.0419
_diffrn_radiation_detector CCD
_diffrn_radiation_monochromator graphite
_diffrn_radiation_type MoK\a
_diffrn_radiation_wavelength 0.71073
_diffrn_reflns_av_R_equivalents 0.0840
_diffrn_reflns_av_unetI/netI 0.0964
_diffrn_reflns_Laue_measured_fraction_full 0.996
_diffrn_reflns_Laue_measured_fraction_max 0.958
_diffrn_reflns_limit_h_max 29
_diffrn_reflns_limit_h_min -27
_diffrn_reflns_limit_k_max 24
_diffrn_reflns_limit_k_min -18
_diffrn_reflns_limit_l_max 18
_diffrn_reflns_limit_l_min -18
_diffrn_reflns_number 49214
_diffrn_reflns_point_group_measured_fraction_full 0.996
_diffrn_reflns_point_group_measured_fraction_max 0.958
_diffrn_reflns_theta_full 25.242
_diffrn_reflns_theta_max 27.894
_diffrn_reflns_theta_min 3.487
_diffrn_source 'Sealed Tube'
_diffrn_source_current 40.0000
_diffrn_source_power 2.0000
_diffrn_source_voltage 50.0000
_exptl_absorpt_coefficient_mu 0.159
_exptl_absorpt_correction_T_max 1.0000
_exptl_absorpt_correction_T_min 0.7615
_exptl_absorpt_correction_type none
_exptl_crystal_colour Colorless
_exptl_crystal_density_diffrn 1.156
_exptl_crystal_density_method 'not measured'
_exptl_crystal_description Prism
_exptl_crystal_F_000 2208
_exptl_crystal_size_max 0.2
_exptl_crystal_size_mid 0.2
_exptl_crystal_size_min 0.2
_refine_diff_density_max 0.405
_refine_diff_density_min -0.484
_refine_diff_density_rms 0.088
_refine_ls_extinction_method none
_refine_ls_goodness_of_fit_ref 1.490
_refine_ls_hydrogen_treatment constr
_refine_ls_matrix_type full
_refine_ls_number_parameters 692
_refine_ls_number_reflns 13799
_refine_ls_number_restraints 7
_refine_ls_restrained_S_all 1.493
_refine_ls_R_factor_all 0.2530
_refine_ls_R_factor_gt 0.1842
_refine_ls_shift/su_max 0.003
_refine_ls_shift/su_mean 0.000
_refine_ls_structure_factor_coef Fsqd
_refine_ls_weighting_details 'w=1/[\s^2^(Fo^2^)+(0.2000P)^2^] where P=(Fo^2^+2Fc^2^)/3'
_refine_ls_weighting_scheme calc
_refine_ls_wR_factor_gt 0.4773
_refine_ls_wR_factor_ref 0.5113
_reflns_Friedel_coverage 0.000
_reflns_number_gt 7405
_reflns_number_total 13799
_reflns_threshold_expression 'I > 2\s(I)'
_cod_data_source_file c8cc06522e3.cif
_cod_data_source_block p21c
_cod_depositor_comments 'Adding full bibliography for 7122391--7122392.cif.'
_cod_database_code 7122392
_shelx_space_group_comment
;
The symmetry employed for this shelxl refinement is uniquely defined
by the following loop, which should always be used as a source of
symmetry information in preference to the above space-group names.
They are only intended as comments.
;
_diffrn_number_total 14224
_olex2_refinement_description
;
1. Fixed Uiso
 At 1.2 times of:
  All C(H) groups, All C(H,H) groups
 At 1.5 times of:
  All C(H,H,H) groups
2. Rigid bond restraints
 C2, C01U
 with sigma for 1-2 distances of 0.001 and sigma for 1-3 distances of 0.001
3. Uiso/Uaniso restraints and constraints
: with sigma of 0.01 and sigma for terminal atoms of 0.02
Uanis(C023) \\sim Ueq: with sigma of 0.01 and sigma for terminal atoms of 0.02
4.a Ternary CH refined with riding coordinates:
 C01H(H01H), C01J(H01J), C01K(H01K), C01M(H01M), C01T(H01T), C01U(H01U)
4.b Secondary CH2 refined with riding coordinates:
 C01Z(H0aa,Hf)
4.c Aromatic/amide H refined with riding coordinates:
 C00E(H00E), C00Q(H00Q), C00R(H00R), C00T(H00T), C011(H011), C013(H013),
 C014(H014), C016(H016), C017(H017), C01D(H01D), C01F(H01F), C01G(H01G),
 C01N(H01N), C01O(H01O), C01P(H01P)
4.d Idealised Me refined as rotating group:
 C01Q(H01a,H01b,H01c), C01R(H01e,H01i,H01l), C01S(H01q,H01r,H01s), C01V(H01v,
 H01w,H01x), C01W(H01y,H,Ha), C01X(H01z,Hb,Hc), C01Y(H01,Hd,He), C020(H02a,H02b,
 H02c), C021(H02d,H02e,H02f), C022(H02g,H02h,H02i), C023(H02j,H02k,H02l),
 C2(H2a,H2b,H2c)
;
_shelx_shelxl_version_number 2018/3
_olex2_submission_special_instructions 'No special instructions were received'
_platon_squeeze_void_probe_radius 1.20

loop_
_space_group_symop_operation_xyz
'x, y, z'
'-x, y+1/2, -z+1/2'
'-x, -y, -z'
'x, -y-1/2, z-1/2'

loop_
_atom_site_label
_atom_site_type_symbol
_atom_site_fract_x
_atom_site_fract_y
_atom_site_fract_z
_atom_site_U_iso_or_equiv
_atom_site_adp_type
_atom_site_occupancy
_atom_site_site_symmetry_order
_atom_site_calc_flag
_atom_site_refinement_flags_posn
_atom_site_refinement_flags_adp
Cl00 Cl 0.7468(2) 0.7654(2) 0.3001(3) 0.1705(15) Uani 1 1 d . .
Cl1 Cl 0.6982(2) 0.9018(2) 0.2402(3) 0.1709(15) Uani 1 1 d . .
O003 O 0.76983(17) 0.83987(19) 0.5593(3) 0.0541(10) Uani 1 1 d . .
O004 O 0.67872(19) 0.2575(2) 0.4502(4) 0.0719(13) Uani 1 1 d . .
O005 O 0.61218(19) 0.7006(2) 0.3764(4) 0.0726(14) Uani 1 1 d . .
O006 O 0.57614(19) 0.4634(2) 0.3291(4) 0.0806(16) Uani 1 1 d . .
O007 O 0.9675(2) 0.7942(2) 0.7367(4) 0.0852(16) Uani 1 1 d . .
O008 O 0.8739(2) 0.2103(2) 0.6314(4) 0.0911(17) Uani 1 1 d . .
N009 N 0.7756(2) 0.2325(2) 0.5444(4) 0.0566(13) Uani 1 1 d . .
N00A N 0.86881(19) 0.8173(2) 0.6435(3) 0.0515(12) Uani 1 1 d . .
C00B C 0.7650(2) 0.5016(3) 0.5398(4) 0.0383(11) Uiso 1 1 d . U
C00C C 0.7304(2) 0.6220(3) 0.5110(4) 0.0460(13) Uani 1 1 d . .
C00D C 0.8126(2) 0.4513(3) 0.5796(4) 0.0508(14) Uani 1 1 d . .
C00E C 0.6961(2) 0.4024(2) 0.4684(4) 0.0459(13) Uani 1 1 d . .
H00E H 0.657640 0.386062 0.428349 0.055 Uiso 1 1 calc R .
N00F N 0.5797(2) 0.5868(3) 0.3364(4) 0.0691(16) Uani 1 1 d . .
C00G C 0.7974(3) 0.7204(3) 0.5838(4) 0.0480(13) Uani 1 1 d . .
C00H C 0.7754(2) 0.5748(3) 0.5542(4) 0.0431(12) Uani 1 1 d . .
C00I C 0.6736(3) 0.5978(3) 0.4503(4) 0.0530(14) Uani 1 1 d . .
C00J C 0.7069(2) 0.4746(3) 0.4817(5) 0.0591(16) Uani 1 1 d . .
C00K C 0.8721(2) 0.4738(3) 0.6385(4) 0.0527(15) Uani 1 1 d . .
C00L C 0.6631(2) 0.5289(3) 0.4341(4) 0.0524(14) Uani 1 1 d . .
C00M C 0.7274(3) 0.2789(3) 0.4966(5) 0.0588(16) Uani 1 1 d . .
C00N C 0.8090(3) 0.7964(3) 0.5933(4) 0.0487(13) Uani 1 1 d . .
C00O C 0.9036(2) 0.6953(3) 0.6773(4) 0.0509(14) Uani 1 1 d . .
C00P C 0.8462(2) 0.6717(3) 0.6268(4) 0.0550(15) Uani 1 1 d . .
C00Q C 0.9513(3) 0.6474(3) 0.7159(4) 0.0586(16) Uani 1 1 d . .
H00Q H 0.990402 0.664258 0.752543 0.070 Uiso 1 1 calc R .
C00R C 0.9427(3) 0.5784(3) 0.7021(5) 0.0593(16) Uani 1 1 d . .
H00R H 0.976245 0.547161 0.725548 0.071 Uiso 1 1 calc R .
C00S C 0.8811(3) 0.8923(3) 0.6511(5) 0.0654(19) Uani 1 1 d . .
C00T C 0.7413(2) 0.6976(3) 0.5284(5) 0.0557(15) Uani 1 1 d . .
H00T H 0.709444 0.730258 0.501307 0.067 Uiso 1 1 calc R .
C00U C 0.8361(3) 0.5976(3) 0.6143(4) 0.0511(14) Uani 1 1 d . .
C00V C 0.8006(2) 0.3796(3) 0.5687(5) 0.0550(15) Uani 1 1 d . .
C00W C 0.8478(2) 0.3295(3) 0.6085(4) 0.0538(15) Uani 1 1 d . .
C00X C 0.6194(2) 0.6376(3) 0.3871(4) 0.0534(15) Uani 1 1 d . .
C00Y C 0.6030(3) 0.5172(4) 0.3623(5) 0.0720(19) Uani 1 1 d . .
C00Z C 0.8842(2) 0.5518(3) 0.6530(5) 0.0634(17) Uani 1 1 d . .
C010 C 0.8349(3) 0.2542(3) 0.5979(6) 0.076(2) Uani 1 1 d . .
C011 C 0.9170(3) 0.4241(3) 0.6771(5) 0.0639(17) Uani 1 1 d . .
H011 H 0.956941 0.438970 0.713301 0.077 Uiso 1 1 calc R .
C012 C 0.5250(3) 0.6014(3) 0.2598(5) 0.0671(19) Uani 1 1 d . .
C013 C 0.9036(3) 1.0302(5) 0.6499(9) 0.093(3) Uani 1 1 d . .
H013 H 0.910905 1.079082 0.648446 0.111 Uiso 1 1 calc R .
C014 C 0.7393(3) 0.0188(4) 0.5217(6) 0.075(2) Uani 1 1 d . .
H014 H 0.732866 -0.030404 0.518123 0.090 Uiso 1 1 calc R .
C015 C 0.7401(3) 0.3564(3) 0.5123(5) 0.0638(17) Uani 1 1 d . .
C016 C 0.7582(3) 0.0501(3) 0.4510(5) 0.0679(18) Uani 1 1 d . .
H016 H 0.763390 0.022619 0.399267 0.081 Uiso 1 1 calc R .
C017 C 0.9047(3) 0.3533(4) 0.6637(5) 0.074(2) Uani 1 1 d . .
H017 H 0.935896 0.320425 0.692880 0.088 Uiso 1 1 calc R .
C018 C 0.9002(3) 0.9217(4) 0.5756(7) 0.083(3) Uani 1 1 d . .
C019 C 0.7624(3) 0.1565(3) 0.5317(5) 0.067(2) Uani 1 1 d . .
C01A C 0.9171(3) 0.7719(3) 0.6908(5) 0.0665(18) Uani 1 1 d . .
C01B C 0.7697(3) 0.1185(4) 0.4528(5) 0.0681(19) Uani 1 1 d . .
C01C C 0.8754(4) 0.9258(4) 0.7314(5) 0.077(2) Uani 1 1 d . .
C01D C 0.7285(4) 0.0554(4) 0.6003(7) 0.090(2) Uani 1 1 d . .
H01D H 0.713400 0.032119 0.646646 0.108 Uiso 1 1 calc R .
C01E C 0.7411(3) 0.1270(3) 0.6067(6) 0.081(2) Uani 1 1 d . .
C01F C 0.4190(4) 0.6312(5) 0.1147(8) 0.122(4) Uani 1 1 d . .
H01F H 0.382487 0.641298 0.064512 0.146 Uiso 1 1 calc R .
C01G C 0.9095(4) 0.9939(5) 0.5789(8) 0.088(2) Uani 1 1 d . .
H01G H 0.920295 1.016389 0.527744 0.106 Uiso 1 1 calc R .
C01H C 0.7312(5) 0.1686(4) 0.6901(6) 0.098(3) Uani 1 1 d . .
H01H H 0.736098 0.219329 0.676926 0.117 Uiso 1 1 calc R .
C01I C 0.5267(3) 0.6064(5) 0.1665(6) 0.093(3) Uani 1 1 d . .
C01J C 0.7896(5) 0.1569(4) 0.3772(7) 0.095(3) Uani 1 1 d . .
H01J H 0.785353 0.208369 0.386197 0.114 Uiso 1 1 calc R .
C01K C 0.9075(4) 0.8787(5) 0.4870(8) 0.098(3) Uani 1 1 d . .
H01K H 0.892566 0.830214 0.493083 0.118 Uiso 1 1 calc R .
C01L C 0.4693(4) 0.6091(5) 0.2830(8) 0.094(3) Uani 1 1 d . .
C01M C 0.8557(6) 0.8948(5) 0.8097(7) 0.119(4) Uani 1 1 d . .
H01M H 0.854788 0.843101 0.798554 0.143 Uiso 1 1 calc R .
C01N C 0.4728(4) 0.6234(5) 0.0929(7) 0.115(3) Uani 1 1 d . .
H01N H 0.474044 0.629418 0.028379 0.138 Uiso 1 1 calc R .
C01O C 0.4168(4) 0.6248(7) 0.2043(8) 0.128(4) Uani 1 1 d . .
H01O H 0.378492 0.631021 0.216869 0.154 Uiso 1 1 calc R .
C01P C 0.8882(4) 1.0053(5) 0.7263(8) 0.108(3) Uani 1 1 d . .
H01P H 0.885072 1.035861 0.776479 0.130 Uiso 1 1 calc R .
C01Q C 0.7889(6) 0.9156(6) 0.8063(11) 0.146(5) Uani 1 1 d . .
H01A H 0.787464 0.965621 0.820398 0.219 Uiso 1 1 calc GR .
H01B H 0.776141 0.888435 0.854573 0.219 Uiso 1 1 calc GR .
H01C H 0.761117 0.905754 0.741856 0.219 Uiso 1 1 calc GR .
C01R C 0.6660(5) 0.1586(6) 0.7017(10) 0.131(4) Uani 1 1 d . .
H01E H 0.635048 0.171109 0.641123 0.197 Uiso 1 1 calc GR .
H01I H 0.661336 0.188806 0.753819 0.197 Uiso 1 1 calc GR .
H01L H 0.660525 0.109621 0.717426 0.197 Uiso 1 1 calc GR .
C01S C 0.7827(5) 0.1487(5) 0.7851(6) 0.102(3) Uani 1 1 d . .
H01Q H 0.787063 0.097675 0.789496 0.153 Uiso 1 1 calc GR .
H01R H 0.771540 0.166288 0.841278 0.153 Uiso 1 1 calc GR .
H01S H 0.821687 0.169689 0.783788 0.153 Uiso 1 1 calc GR .
C01T C 0.4654(4) 0.6067(8) 0.3800(10) 0.139(5) Uani 1 1 d . .
H01T H 0.508404 0.605831 0.424127 0.166 Uiso 1 1 calc R .
C01U C 0.5901(5) 0.6014(12) 0.1374(9) 0.189(6) Uani 1 1 d . U
H01U H 0.622234 0.587480 0.198010 0.227 Uiso 1 1 calc R .
C01V C 0.9747(5) 0.8726(8) 0.4887(9) 0.155(6) Uani 1 1 d . .
H01V H 0.989040 0.918027 0.472366 0.233 Uiso 1 1 calc GR .
H01W H 0.978404 0.837539 0.441378 0.233 Uiso 1 1 calc GR .
H01X H 0.999580 0.858479 0.553349 0.233 Uiso 1 1 calc GR .
C01W C 0.8599(5) 0.1392(8) 0.3912(11) 0.151(5) Uani 1 1 d . .
H01Y H 0.885790 0.172811 0.436301 0.226 Uiso 1 1 calc GR .
H H 0.868361 0.142207 0.328738 0.226 Uiso 1 1 calc GR .
HA H 0.868804 0.091770 0.417209 0.226 Uiso 1 1 calc GR .
C01X C 0.8660(5) 0.9090(8) 0.3945(9) 0.143(4) Uani 1 1 d . .
H01Z H 0.825778 0.919374 0.402844 0.215 Uiso 1 1 calc GR .
HB H 0.861253 0.875153 0.341997 0.215 Uiso 1 1 calc GR .
HC H 0.884176 0.952231 0.378690 0.215 Uiso 1 1 calc GR .
C01Y C 0.7548(5) 0.1377(7) 0.2749(9) 0.131(4) Uani 1 1 d . .
H01 H 0.753758 0.086691 0.267987 0.197 Uiso 1 1 calc GR .
HD H 0.775212 0.158289 0.230471 0.197 Uiso 1 1 calc GR .
HE H 0.712786 0.155728 0.259782 0.197 Uiso 1 1 calc GR .
C01Z C 0.6992(6) 0.8307(7) 0.3169(10) 0.146(4) Uani 1 1 d . .
H0AA H 0.657034 0.812036 0.304181 0.175 Uiso 1 1 calc R .
HF H 0.713200 0.846721 0.384864 0.175 Uiso 1 1 calc R .
C020 C 0.5837(7) 0.5418(9) 0.0725(11) 0.176(7) Uani 1 1 d . .
H02A H 0.540143 0.530830 0.044280 0.265 Uiso 1 1 calc GR .
H02B H 0.604909 0.501235 0.108693 0.265 Uiso 1 1 calc GR .
H02C H 0.601892 0.553297 0.020809 0.265 Uiso 1 1 calc GR .
C021 C 0.4345(8) 0.5402(9) 0.3980(12) 0.184(6) Uani 1 1 d . .
H02D H 0.412336 0.518878 0.335971 0.276 Uiso 1 1 calc GR .
H02E H 0.405536 0.551203 0.434311 0.276 Uiso 1 1 calc GR .
H02F H 0.465556 0.507418 0.435215 0.276 Uiso 1 1 calc GR .
C022 C 0.4323(9) 0.6710(11) 0.4104(16) 0.237(10) Uani 1 1 d . .
H02G H 0.457859 0.712875 0.415004 0.356 Uiso 1 1 calc GR .
H02H H 0.425839 0.661682 0.473251 0.356 Uiso 1 1 calc GR .
H02I H 0.392632 0.678568 0.361856 0.356 Uiso 1 1 calc GR .
C023 C 0.8984(8) 0.9058(9) 0.9087(8) 0.179(6) Uani 1 1 d . U
H02J H 0.918860 0.861604 0.933340 0.268 Uiso 1 1 calc GR .
H02K H 0.875214 0.922296 0.951762 0.268 Uiso 1 1 calc GR .
H02L H 0.929325 0.940878 0.906138 0.268 Uiso 1 1 calc GR .
C2 C 0.6100(13) 0.675(2) 0.1104(14) 0.361(16) Uani 1 1 d . U
H2A H 0.591237 0.684028 0.041284 0.541 Uiso 1 1 calc GR .
H2B H 0.654740 0.677223 0.125410 0.541 Uiso 1 1 calc GR .
H2C H 0.596283 0.711425 0.147816 0.541 Uiso 1 1 calc GR .

loop_
_atom_site_aniso_label
_atom_site_aniso_U_11
_atom_site_aniso_U_22
_atom_site_aniso_U_33
_atom_site_aniso_U_23
_atom_site_aniso_U_13
_atom_site_aniso_U_12
Cl00 0.237(4) 0.142(3) 0.145(3) 0.008(2) 0.078(3) 0.029(3)
Cl1 0.214(4) 0.155(3) 0.133(3) 0.033(2) 0.036(3) 0.039(3)
O003 0.049(2) 0.042(2) 0.056(2) -0.0097(17) -0.0083(17) -0.0054(17)
O004 0.056(2) 0.035(2) 0.103(4) -0.008(2) -0.011(2) -0.0059(17)
O005 0.053(2) 0.029(2) 0.113(4) -0.005(2) -0.012(2) 0.0001(17)
O006 0.049(2) 0.038(2) 0.125(4) -0.025(2) -0.021(2) -0.0001(18)
O007 0.066(3) 0.052(3) 0.113(4) 0.013(3) -0.011(3) -0.013(2)
O008 0.059(3) 0.054(3) 0.132(5) 0.015(3) -0.016(3) 0.004(2)
N009 0.053(3) 0.022(2) 0.087(4) -0.007(2) 0.008(2) -0.0065(18)
N00A 0.034(2) 0.048(3) 0.057(3) 0.011(2) -0.0108(19) -0.0053(18)
C00C 0.025(2) 0.040(3) 0.058(3) 0.001(2) -0.011(2) -0.0001(19)
C00D 0.039(3) 0.032(3) 0.068(4) 0.009(2) -0.006(2) 0.002(2)
C00E 0.044(3) 0.019(2) 0.064(3) 0.002(2) -0.001(2) 0.0216(19)
N00F 0.049(3) 0.050(3) 0.084(4) -0.001(3) -0.019(3) 0.018(2)
C00G 0.052(3) 0.037(3) 0.058(3) -0.007(2) 0.020(3) -0.005(2)
C00H 0.034(2) 0.048(3) 0.037(3) -0.012(2) -0.007(2) -0.002(2)
C00I 0.054(3) 0.036(3) 0.053(3) 0.012(2) -0.009(3) -0.001(2)
C00J 0.033(3) 0.043(3) 0.090(5) -0.007(3) 0.001(3) 0.008(2)
C00K 0.040(3) 0.031(3) 0.073(4) 0.006(2) -0.006(3) -0.006(2)
C00L 0.039(3) 0.046(3) 0.065(4) -0.008(3) 0.004(3) -0.007(2)
C00M 0.044(3) 0.037(3) 0.080(4) 0.003(3) -0.006(3) 0.003(2)
C00N 0.047(3) 0.046(3) 0.051(3) -0.008(2) 0.011(3) -0.001(2)
C00O 0.026(2) 0.037(3) 0.070(4) 0.002(2) -0.016(2) -0.0068(19)
C00P 0.039(3) 0.045(3) 0.064(4) 0.014(3) -0.012(2) 0.005(2)
C00Q 0.045(3) 0.054(3) 0.057(3) 0.008(3) -0.014(2) -0.031(3)
C00R 0.038(3) 0.046(3) 0.082(4) 0.005(3) -0.002(3) -0.002(2)
C00S 0.047(3) 0.035(3) 0.092(5) -0.013(3) -0.014(3) -0.026(2)
C00T 0.031(3) 0.053(3) 0.077(4) 0.014(3) 0.007(3) -0.009(2)
C00U 0.052(3) 0.027(3) 0.064(4) 0.002(2) 0.001(3) -0.005(2)
C00V 0.036(3) 0.055(4) 0.070(4) 0.001(3) 0.009(3) -0.006(2)
C00W 0.042(3) 0.041(3) 0.065(4) 0.017(3) -0.005(3) 0.009(2)
C00X 0.036(3) 0.054(4) 0.056(3) -0.023(3) -0.008(2) -0.006(2)
C00Y 0.049(4) 0.067(4) 0.086(5) 0.003(4) -0.001(3) 0.021(3)
C00Z 0.037(3) 0.053(3) 0.076(4) 0.006(3) -0.021(3) 0.010(2)
C010 0.048(3) 0.040(3) 0.125(6) 0.002(4) 0.002(4) 0.010(3)
C011 0.058(3) 0.039(3) 0.076(4) 0.008(3) -0.008(3) -0.006(3)
C012 0.056(4) 0.046(3) 0.076(5) -0.018(3) -0.016(3) 0.010(3)
C013 0.047(4) 0.070(5) 0.131(8) 0.030(6) -0.020(4) -0.018(3)
C014 0.057(4) 0.058(4) 0.096(6) -0.002(4) 0.000(4) 0.010(3)
C015 0.054(3) 0.035(3) 0.098(5) -0.006(3) 0.016(3) -0.016(2)
C016 0.091(5) 0.031(3) 0.072(4) 0.004(3) 0.008(4) 0.010(3)
C017 0.045(3) 0.068(4) 0.086(5) 0.028(4) -0.015(3) 0.009(3)
C018 0.049(4) 0.059(4) 0.134(7) 0.029(4) 0.017(4) -0.036(3)
C019 0.037(3) 0.053(4) 0.095(5) 0.045(3) -0.005(3) -0.013(2)
C01A 0.046(3) 0.059(4) 0.075(4) 0.003(3) -0.012(3) -0.014(3)
C01B 0.066(4) 0.068(4) 0.056(4) -0.027(3) -0.004(3) 0.018(3)
C01C 0.097(5) 0.061(4) 0.057(4) -0.003(3) -0.003(4) -0.022(4)
C01D 0.087(5) 0.057(4) 0.121(7) 0.015(4) 0.023(5) 0.010(4)
C01E 0.076(5) 0.038(4) 0.116(6) -0.001(4) 0.008(4) 0.008(3)
C01F 0.084(6) 0.100(6) 0.119(8) -0.030(5) -0.068(5) 0.048(5)
C01G 0.082(5) 0.066(5) 0.108(7) 0.011(5) 0.012(5) 0.001(4)
C01H 0.175(10) 0.031(4) 0.089(6) -0.003(3) 0.041(6) -0.012(4)
C01I 0.047(4) 0.129(7) 0.083(6) -0.009(5) -0.012(4) 0.008(4)
C01J 0.149(9) 0.060(5) 0.089(6) 0.019(4) 0.056(6) 0.011(5)
C01K 0.100(7) 0.088(6) 0.120(8) 0.001(5) 0.054(6) -0.033(5)
C01L 0.066(5) 0.104(7) 0.103(7) 0.006(5) 0.011(5) 0.003(4)
C01M 0.167(10) 0.089(6) 0.082(6) -0.044(5) 0.008(6) 0.021(6)
C01N 0.087(6) 0.117(7) 0.099(7) 0.000(5) -0.038(5) 0.038(5)
C01O 0.055(5) 0.177(11) 0.112(8) 0.020(7) -0.037(5) 0.009(5)
C01P 0.091(6) 0.087(6) 0.113(8) -0.060(6) -0.024(5) 0.001(5)
C01Q 0.175(12) 0.101(8) 0.194(13) -0.046(8) 0.105(11) -0.017(8)
C01R 0.121(9) 0.125(9) 0.166(11) 0.015(8) 0.071(9) 0.011(7)
C01S 0.141(8) 0.102(6) 0.080(6) -0.040(5) 0.056(6) -0.026(6)
C01T 0.053(5) 0.203(14) 0.137(11) 0.034(9) -0.007(6) 0.000(6)
C01U 0.078(7) 0.358(18) 0.095(8) -0.061(11) -0.031(6) 0.086(9)
C01V 0.094(8) 0.253(16) 0.138(10) 0.053(10) 0.063(8) 0.052(9)
C01W 0.084(7) 0.196(13) 0.176(12) 0.044(10) 0.045(8) -0.021(7)
C01X 0.104(8) 0.176(12) 0.136(10) 0.000(8) 0.013(7) 0.041(8)
C01Y 0.102(8) 0.181(12) 0.117(9) 0.017(8) 0.042(7) 0.022(7)
C01Z 0.146(10) 0.138(10) 0.126(9) 0.026(8) -0.002(8) 0.021(8)
C020 0.148(12) 0.248(18) 0.136(11) 0.070(12) 0.047(9) 0.111(12)
C021 0.142(12) 0.225(18) 0.157(13) 0.044(12) 0.001(10) 0.013(12)
C022 0.216(18) 0.26(2) 0.26(2) -0.105(17) 0.096(17) 0.049(16)
C023 0.212(12) 0.261(14) 0.074(7) 0.031(8) 0.058(8) -0.011(11)
C2 0.35(3) 0.63(3) 0.133(14) -0.11(2) 0.118(18) -0.30(3)

loop_
_atom_type_symbol
_atom_type_description
_atom_type_scat_dispersion_real
_atom_type_scat_dispersion_imag
_atom_type_scat_source
C C 0.0033 0.0016 'International Tables Vol C Tables 4.2.6.8 and 6.1.1.4'
H H 0.0000 0.0000 'International Tables Vol C Tables 4.2.6.8 and 6.1.1.4'
Cl Cl 0.1484 0.1585 'International Tables Vol C Tables 4.2.6.8 and 6.1.1.4'
N N 0.0061 0.0033 'International Tables Vol C Tables 4.2.6.8 and 6.1.1.4'
O O 0.0106 0.0060 'International Tables Vol C Tables 4.2.6.8 and 6.1.1.4'

loop_
_geom_angle_atom_site_label_1
_geom_angle_atom_site_label_2
_geom_angle_atom_site_label_3
_geom_angle
C00M N009 C019 116.8(4)
C010 N009 C00M 124.3(4)
C010 N009 C019 118.9(4)
C00N N00A C00S 117.0(4)
C00N N00A C01A 125.4(5)
C01A N00A C00S 117.5(4)
C00H C00B C00D 121.7(4)
C00H C00B C00J 121.5(4)
C00J C00B C00D 116.8(4)
C00H C00C C00I 119.7(5)
C00H C00C C00T 120.1(4)
C00I C00C C00T 120.3(4)
C00K C00D C00B 120.4(5)
C00V C00D C00B 120.7(5)
C00V C00D C00K 118.6(5)
C00J C00E H00E 120.0
C015 C00E H00E 120.0
C015 C00E C00J 119.9(5)
C00X N00F C00Y 112.0(5)
C00X N00F C012 124.1(5)
C012 N00F C00Y 123.5(5)
C00P C00G C00N 120.0(5)
C00T C00G C00N 118.7(5)
C00T C00G C00P 121.2(5)
C00B C00H C00U 117.8(4)
C00C C00H C00B 120.6(4)
C00C C00H C00U 121.6(5)
C00C C00I C00X 130.5(5)
C00L C00I C00C 120.8(5)
C00L C00I C00X 108.4(5)
C00B C00J C00L 113.9(5)
C00E C00J C00B 121.8(5)
C00E C00J C00L 124.2(5)
C00D C00K C00Z 118.4(4)
C011 C00K C00D 119.3(5)
C011 C00K C00Z 122.2(5)
C00I C00L C00J 123.3(5)
C00I C00L C00Y 110.7(5)
C00Y C00L C00J 126.1(5)
O004 C00M N009 121.3(5)
O004 C00M C015 121.8(5)
N009 C00M C015 116.8(5)
O003 C00N N00A 120.3(5)
O003 C00N C00G 123.0(5)
N00A C00N C00G 116.7(5)
C00P C00O C00Q 120.2(5)
C00P C00O C01A 121.2(5)
C00Q C00O C01A 118.6(4)
C00O C00P C00G 120.7(5)
C00O C00P C00U 118.8(5)
C00U C00P C00G 120.4(5)
C00O C00Q H00Q 119.3
C00R C00Q C00O 121.3(5)
C00R C00Q H00Q 119.3
C00Q C00R H00R 119.8
C00Q C00R C00Z 120.3(5)
C00Z C00R H00R 119.8
C018 C00S N00A 115.5(6)
C01C C00S N00A 117.4(6)
C01C C00S C018 127.0(6)
C00C C00T H00T 120.2
C00G C00T C00C 119.6(5)
C00G C00T H00T 120.2
C00P C00U C00H 117.1(5)
C00Z C00U C00H 123.2(5)
C00Z C00U C00P 119.5(5)
C00D C00V C00W 120.8(5)
C00D C00V C015 119.0(5)
C00W C00V C015 120.1(5)
C00V C00W C010 120.7(5)
C017 C00W C00V 118.6(5)
C017 C00W C010 120.6(5)
O005 C00X N00F 125.7(5)
O005 C00X C00I 129.1(5)
N00F C00X C00I 105.1(5)
O006 C00Y N00F 124.8(6)
O006 C00Y C00L 131.3(6)
N00F C00Y C00L 103.8(6)
C00R C00Z C00K 122.0(5)
C00U C00Z C00K 118.3(5)
C00U C00Z C00R 119.7(5)
O008 C010 N009 119.2(6)
O008 C010 C00W 122.3(6)
N009 C010 C00W 118.5(5)
C00K C011 H011 119.4
C00K C011 C017 121.1(5)
C017 C011 H011 119.4
C01I C012 N00F 120.6(6)
C01I C012 C01L 121.0(7)
C01L C012 N00F 118.3(7)
C01G C013 H013 117.1
C01G C013 C01P 125.7(9)
C01P C013 H013 117.1
C016 C014 H014 118.2
C016 C014 C01D 123.7(7)
C01D C014 H014 118.2
C00E C015 C00M 119.0(5)
C00E C015 C00V 121.4(5)
C00V C015 C00M 119.4(5)
C014 C016 H016 119.3
C01B C016 C014 121.4(7)
C01B C016 H016 119.3
C00W C017 C011 121.3(5)
C00W C017 H017 119.3
C011 C017 H017 119.3
C00S C018 C01K 123.8(6)
C01G C018 C00S 116.5(8)
C01G C018 C01K 119.6(7)
C01B C019 N009 122.6(6)
C01B C019 C01E 124.3(6)
C01E C019 N009 113.1(7)
O007 C01A N00A 121.7(6)
O007 C01A C00O 122.4(6)
N00A C01A C00O 115.8(4)
C016 C01B C019 117.0(7)
C016 C01B C01J 124.6(6)
C019 C01B C01J 118.4(6)
C00S C01C C01M 126.7(6)
C00S C01C C01P 110.6(7)
C01M C01C C01P 122.6(8)
C014 C01D H01D 121.4
C01E C01D C014 117.2(8)
C01E C01D H01D 121.4
C019 C01E C01H 124.2(6)
C01D C01E C019 116.3(8)
C01D C01E C01H 119.5(8)
C01N C01F H01F 119.5
C01O C01F H01F 119.5
C01O C01F C01N 120.9(7)
C013 C01G C018 121.0(9)
C013 C01G H01G 119.5
C018 C01G H01G 119.5
C01E C01H H01H 107.7
C01E C01H C01R 113.1(8)
C01E C01H C01S 108.8(7)
C01R C01H H01H 107.7
C01S C01H H01H 107.7
C01S C01H C01R 111.6(8)
C012 C01I C01N 119.6(8)
C012 C01I C01U 122.5(7)
C01N C01I C01U 117.6(9)
C01B C01J H01J 108.9
C01B C01J C01W 108.2(8)
C01B C01J C01Y 114.5(8)
C01W C01J H01J 108.9
C01Y C01J H01J 108.9
C01Y C01J C01W 107.1(8)
C018 C01K H01K 107.0
C01V C01K C018 111.9(9)
C01V C01K H01K 107.0
C01X C01K C018 109.6(9)
C01X C01K H01K 107.0
C01X C01K C01V 114.0(8)
C012 C01L C01O 115.8(9)
C012 C01L C01T 123.2(8)
C01O C01L C01T 120.8(9)
C01C C01M H01M 105.8
C01C C01M C01Q 113.0(9)
C01Q C01M H01M 105.8
C023 C01M C01C 115.2(10)
C023 C01M H01M 105.8
C023 C01M C01Q 110.5(10)
C01F C01N C01I 119.8(10)
C01F C01N H01N 120.1
C01I C01N H01N 120.1
C01F C01O C01L 122.8(10)
C01F C01O H01O 118.6
C01L C01O H01O 118.6
C013 C01P C01C 118.9(8)
C013 C01P H01P 120.5
C01C C01P H01P 120.5
C01M C01Q H01A 109.5
C01M C01Q H01B 109.5
C01M C01Q H01C 109.5
H01A C01Q H01B 109.5
H01A C01Q H01C 109.5
H01B C01Q H01C 109.5
C01H C01R H01E 109.5
C01H C01R H01I 109.5
C01H C01R H01L 109.5
H01E C01R H01I 109.5
H01E C01R H01L 109.5
H01I C01R H01L 109.5
C01H C01S H01Q 109.5
C01H C01S H01R 109.5
C01H C01S H01S 109.5
H01Q C01S H01R 109.5
H01Q C01S H01S 109.5
H01R C01S H01S 109.5
C01L C01T H01T 107.2
C01L C01T C021 111.2(13)
C01L C01T C022 114.9(13)
C021 C01T H01T 107.2
C021 C01T C022 108.8(14)
C022 C01T H01T 107.2
C01I C01U H01U 105.5
C020 C01U C01I 106.6(14)
C020 C01U H01U 105.5
C020 C01U C2 121.7(16)
C2 C01U C01I 110.8(17)
C2 C01U H01U 105.5
C01K C01V H01V 109.5
C01K C01V H01W 109.5
C01K C01V H01X 109.5
H01V C01V H01W 109.5
H01V C01V H01X 109.5
H01W C01V H01X 109.5
C01J C01W H01Y 109.5
C01J C01W H 109.5
C01J C01W HA 109.5
H01Y C01W H 109.5
H01Y C01W HA 109.5
H C01W HA 109.5
C01K C01X H01Z 109.5
C01K C01X HB 109.5
C01K C01X HC 109.5
H01Z C01X HB 109.5
H01Z C01X HC 109.5
HB C01X HC 109.5
C01J C01Y H01 109.5
C01J C01Y HD 109.5
C01J C01Y HE 109.5
H01 C01Y HD 109.5
H01 C01Y HE 109.5
HD C01Y HE 109.5
Cl00 C01Z H0AA 109.3
Cl00 C01Z HF 109.3
Cl1 C01Z Cl00 111.5(8)
Cl1 C01Z H0AA 109.3
Cl1 C01Z HF 109.3
H0AA C01Z HF 108.0
C01U C020 H02A 109.5
C01U C020 H02B 109.5
C01U C020 H02C 109.5
H02A C020 H02B 109.5
H02A C020 H02C 109.5
H02B C020 H02C 109.5
C01T C021 H02D 109.5
C01T C021 H02E 109.5
C01T C021 H02F 109.5
H02D C021 H02E 109.5
H02D C021 H02F 109.5
H02E C021 H02F 109.5
C01T C022 H02G 109.5
C01T C022 H02H 109.5
C01T C022 H02I 109.5
H02G C022 H02H 109.5
H02G C022 H02I 109.5
H02H C022 H02I 109.5
C01M C023 H02J 109.5
C01M C023 H02K 109.5
C01M C023 H02L 109.5
H02J C023 H02K 109.5
H02J C023 H02L 109.5
H02K C023 H02L 109.5
C01U C2 H2A 109.5
C01U C2 H2B 109.5
C01U C2 H2C 109.5
H2A C2 H2B 109.5
H2A C2 H2C 109.5
H2B C2 H2C 109.5

loop_
_geom_bond_atom_site_label_1
_geom_bond_atom_site_label_2
_geom_bond_distance
Cl00 C01Z 1.717(13)
Cl1 C01Z 1.750(13)
O003 C00N 1.213(6)
O004 C00M 1.189(6)
O005 C00X 1.219(7)
O006 C00Y 1.221(8)
O007 C01A 1.221(7)
O008 C010 1.216(7)
N009 C00M 1.423(7)
N009 C010 1.408(8)
N009 C019 1.484(8)
N00A C00N 1.401(7)
N00A C00S 1.459(7)
N00A C01A 1.411(7)
C00B C00D 1.437(7)
C00B C00H 1.424(7)
C00B C00J 1.440(7)
C00C C00H 1.371(7)
C00C C00I 1.414(7)
C00C C00T 1.475(8)
C00D C00K 1.441(7)
C00D C00V 1.396(8)
C00E H00E 0.9500
C00E C00J 1.404(7)
C00E C015 1.345(8)
N00F C00X 1.382(7)
N00F C00Y 1.441(8)
N00F C012 1.431(7)
C00G C00N 1.476(8)
C00G C00P 1.444(7)
C00G C00T 1.366(7)
C00H C00U 1.468(7)
C00I C00L 1.345(8)
C00I C00X 1.509(8)
C00J C00L 1.466(8)
C00K C00Z 1.519(8)
C00K C011 1.388(8)
C00L C00Y 1.473(8)
C00M C015 1.513(8)
C00O C00P 1.374(7)
C00O C00Q 1.406(8)
C00O C01A 1.498(8)
C00P C00U 1.436(8)
C00Q H00Q 0.9500
C00Q C00R 1.339(8)
C00R H00R 0.9500
C00R C00Z 1.408(8)
C00S C018 1.406(11)
C00S C01C 1.367(10)
C00T H00T 0.9500
C00U C00Z 1.387(7)
C00V C00W 1.430(7)
C00V C015 1.450(8)
C00W C010 1.467(9)
C00W C017 1.385(8)
C011 H011 0.9500
C011 C017 1.384(9)
C012 C01I 1.366(11)
C012 C01L 1.414(12)
C013 H013 0.9500
C013 C01G 1.279(13)
C013 C01P 1.343(14)
C014 H014 0.9500
C014 C016 1.361(10)
C014 C01D 1.416(12)
C016 H016 0.9500
C016 C01B 1.332(9)
C017 H017 0.9500
C018 C01G 1.394(11)
C018 C01K 1.572(13)
C019 C01B 1.403(10)
C019 C01E 1.429(11)
C01B C01J 1.495(11)
C01C C01M 1.462(14)
C01C C01P 1.552(13)
C01D H01D 0.9500
C01D C01E 1.397(10)
C01E C01H 1.516(11)
C01F H01F 0.9500
C01F C01N 1.361(15)
C01F C01O 1.319(15)
C01G H01G 0.9500
C01H H01H 1.0000
C01H C01R 1.555(14)
C01H C01S 1.571(14)
C01I C01N 1.406(10)
C01I C01U 1.622(17)
C01J H01J 1.0000
C01J C01W 1.591(15)
C01J C01Y 1.505(15)
C01K H01K 1.0000
C01K C01V 1.529(14)
C01K C01X 1.509(15)
C01L C01O 1.421(12)
C01L C01T 1.433(15)
C01M H01M 1.0000
C01M C01Q 1.561(16)
C01M C023 1.493(16)
C01N H01N 0.9500
C01O H01O 0.9500
C01P H01P 0.9500
C01Q H01A 0.9800
C01Q H01B 0.9800
C01Q H01C 0.9800
C01R H01E 0.9800
C01R H01I 0.9800
C01R H01L 0.9800
C01S H01Q 0.9800
C01S H01R 0.9800
C01S H01S 0.9800
C01T H01T 1.0000
C01T C021 1.512(19)
C01T C022 1.570(19)
C01U H01U 1.0000
C01U C020 1.46(2)
C01U C2 1.57(3)
C01V H01V 0.9800
C01V H01W 0.9800
C01V H01X 0.9800
C01W H01Y 0.9800
C01W H 0.9800
C01W HA 0.9800
C01X H01Z 0.9800
C01X HB 0.9800
C01X HC 0.9800
C01Y H01 0.9800
C01Y HD 0.9800
C01Y HE 0.9800
C01Z H0AA 0.9900
C01Z HF 0.9900
C020 H02A 0.9800
C020 H02B 0.9800
C020 H02C 0.9800
C021 H02D 0.9800
C021 H02E 0.9800
C021 H02F 0.9800
C022 H02G 0.9800
C022 H02H 0.9800
C022 H02I 0.9800
C023 H02J 0.9800
C023 H02K 0.9800
C023 H02L 0.9800
C2 H2A 0.9800
C2 H2B 0.9800
C2 H2C 0.9800

loop_
_platon_squeeze_void_nr
_platon_squeeze_void_average_x
_platon_squeeze_void_average_y
_platon_squeeze_void_average_z
_platon_squeeze_void_volume
_platon_squeeze_void_count_electrons
_platon_squeeze_void_content
1 0.949 0.155 -0.059 82 5 ' '
2 0.051 0.844 0.059 81 5 ' '
3 0.528 0.860 0.250 131 12 ' '
4 0.472 0.360 0.250 132 12 ' '
5 0.949 0.345 0.441 82 5 ' '
6 0.052 0.656 0.559 81 5 ' '
7 0.528 0.640 0.750 131 12 ' '
8 0.472 0.140 0.750 132 12 ' '
